data_4062692
_journal_name_full Organometallics
_journal_paper_doi 10.1021/om049471a
_journal_year 2004
_chemical_formula_sum 'C31.75 H29.5 Cl1.5 N2 Ni O2'
_chemical_formula_weight 582.96
_space_group_IT_number 9
_symmetry_cell_setting monoclinic
_symmetry_space_group_name_Hall 'C -2yc'
_symmetry_space_group_name_H-M 'C 1 c 1'
_cell_angle_alpha 90.00
_cell_angle_beta 93.2680(10)
_cell_angle_gamma 90.00
_cell_formula_units_Z 8
_cell_length_a 14.4104(8)
_cell_length_b 15.8579(8)
_cell_length_c 25.1106(14)
_cell_measurement_temperature 295(2)
_cell_volume 5728.9(5)
_diffrn_ambient_temperature 295(2)
_exptl_crystal_density_diffrn 1.352
_cod_original_sg_symbol_H-M 'C c'
_cod_original_formula_sum 'C31.75 H29.50 Cl1.50 N2 Ni O2'
_cod_database_code 4062692

loop_
_symmetry_equiv_pos_as_xyz
'x, y, z'
'x, -y, z+1/2'
'x+1/2, y+1/2, z'
'x+1/2, -y+1/2, z+1/2'

loop_
_atom_site_label
_atom_site_type_symbol
_atom_site_fract_x
_atom_site_fract_y
_atom_site_fract_z
_atom_site_U_iso_or_equiv
_atom_site_adp_type
_atom_site_occupancy
_atom_site_symmetry_multiplicity
_atom_site_calc_flag
_atom_site_refinement_flags
_atom_site_disorder_assembly
_atom_site_disorder_group
Ni1 Ni 0.00013(4) 0.18068(4) 1.00024(3) 0.03592(19) Uani 1 1 d . . .
Ni2 Ni 0.00437(4) 0.38099(4) 1.65744(3) 0.03498(19) Uani 1 1 d . . .
N1 N -0.0553(3) 0.0761(3) 1.0314(2) 0.0391(11) Uani 1 1 d . . .
N2 N -0.0750(3) 0.2333(3) 1.05713(18) 0.0357(11) Uani 1 1 d . . .
C1 C -0.0460(5) -0.0034(4) 1.0143(3) 0.0457(15) Uani 1 1 d . . .
C2 C -0.0864(5) -0.0709(4) 1.0376(3) 0.0564(19) Uani 1 1 d . . .
C3 C -0.1377(5) -0.0578(4) 1.0812(3) 0.0548(19) Uani 1 1 d . . .
C4 C -0.1496(5) 0.0240(4) 1.0993(3) 0.0460(16) Uani 1 1 d . . .
C5 C -0.1066(4) 0.0894(4) 1.0731(2) 0.0354(13) Uani 1 1 d . . .
C6 C -0.1161(4) 0.1778(3) 1.0892(3) 0.0329(14) Uani 1 1 d . . .
C7 C -0.1583(5) 0.2024(4) 1.1350(3) 0.0447(15) Uani 1 1 d . . .
C8 C -0.1595(5) 0.2882(5) 1.1479(3) 0.0499(16) Uani 1 1 d . . .
C9 C -0.1177(5) 0.3452(4) 1.1147(3) 0.0532(18) Uani 1 1 d . . .
C10 C -0.0776(5) 0.3149(4) 1.0705(3) 0.0423(15) Uani 1 1 d . . .
H10 H -0.0503 0.3535 1.0483 0.051 Uiso 1 1 calc R . .
C11 C 0.1643(5) 0.2723(5) 1.1380(3) 0.0565(18) Uani 1 1 d . . .
C12 C 0.1561(8) 0.3177(7) 1.1838(5) 0.080(3) Uani 1 1 d . . .
C13 C 0.1088(8) 0.2848(8) 1.2253(5) 0.094(3) Uani 1 1 d . . .
C14 C 0.0724(7) 0.2093(8) 1.2206(4) 0.088(3) Uani 1 1 d . . .
H14 H 0.0408 0.1874 1.2487 0.106 Uiso 1 1 calc R . .
C15 C 0.0795(6) 0.1613(6) 1.1753(3) 0.066(2) Uani 1 1 d . . .
C16 C 0.1252(4) 0.1927(4) 1.1334(3) 0.0449(15) Uani 1 1 d . . .
C17 C 0.1328(4) 0.1384(4) 1.0847(3) 0.0411(15) Uani 1 1 d . . .
O1 O 0.1312(4) 0.0615(3) 1.0891(2) 0.0556(12) Uani 1 1 d . . .
C18 C 0.1340(5) 0.1815(4) 1.0334(3) 0.0390(15) Uani 1 1 d . . .
C19 C 0.1273(5) 0.1397(5) 0.9843(3) 0.0466(15) Uani 1 1 d . . .
C20 C 0.1694(6) 0.1705(5) 0.9348(3) 0.060(2) Uani 1 1 d . . .
C21 C 0.1690(5) 0.2658(5) 0.9281(3) 0.0602(19) Uani 1 1 d . . .
C22 C 0.0729(6) 0.3041(5) 0.9140(3) 0.0588(19) Uani 1 1 d . . .
C23 C -0.0085(4) 0.2715(4) 0.9451(2) 0.0402(13) Uani 1 1 d . . .
C24 C -0.0636(4) 0.2019(4) 0.9250(3) 0.0421(14) Uani 1 1 d . . .
C25 C -0.1607(5) 0.1961(4) 0.9302(3) 0.0455(16) Uani 1 1 d . . .
O2 O -0.2098(3) 0.2505(3) 0.9529(2) 0.0556(12) Uani 1 1 d . . .
C26 C -0.2099(5) 0.1234(4) 0.9043(3) 0.0507(18) Uani 1 1 d . . .
C27 C -0.3027(6) 0.1311(6) 0.8839(3) 0.060(2) Uani 1 1 d . . .
C28 C -0.3485(7) 0.0654(7) 0.8581(3) 0.073(2) Uani 1 1 d . . .
C29 C -0.3029(8) -0.0113(7) 0.8548(4) 0.086(4) Uani 1 1 d . . .
C30 C -0.2140(7) -0.0214(6) 0.8748(3) 0.070(2) Uani 1 1 d . . .
C31 C -0.1655(6) 0.0441(5) 0.8985(3) 0.0576(18) Uani 1 1 d . . .
N3 N 0.0581(3) 0.2747(3) 1.62778(19) 0.0376(11) Uani 1 1 d . . .
N4 N 0.0804(3) 0.4308(3) 1.60071(19) 0.0349(11) Uani 1 1 d . . .
C32 C 0.0476(5) 0.1951(4) 1.6449(3) 0.0484(16) Uani 1 1 d . . .
C33 C 0.0879(5) 0.1268(4) 1.6214(3) 0.0538(18) Uani 1 1 d . . .
C34 C 0.1409(5) 0.1385(4) 1.5778(3) 0.0522(17) Uani 1 1 d . . .
C35 C 0.1512(5) 0.2192(4) 1.5588(3) 0.0533(18) Uani 1 1 d . . .
H35 H 0.1853 0.2290 1.5291 0.064 Uiso 1 1 calc R . .
C36 C 0.1096(4) 0.2862(4) 1.5849(2) 0.0377(14) Uani 1 1 d . . .
C37 C 0.1174(4) 0.3746(4) 1.5680(3) 0.0356(14) Uani 1 1 d . . .
C38 C 0.1599(5) 0.3995(4) 1.5220(3) 0.0459(16) Uani 1 1 d . . .
C39 C 0.1615(5) 0.4825(5) 1.5076(3) 0.0527(17) Uani 1 1 d . . .
C40 C 0.1222(5) 0.5407(4) 1.5405(3) 0.0465(16) Uani 1 1 d . . .
C41 C 0.0851(5) 0.5137(4) 1.5870(3) 0.0423(14) Uani 1 1 d . . .
C42 C 0.1626(6) 0.2415(5) 1.7639(3) 0.0518(18) Uani 1 1 d . . .
C43 C 0.2048(6) 0.1711(5) 1.7889(3) 0.0615(19) Uani 1 1 d . . .
C44 C 0.2974(7) 0.1744(5) 1.8059(3) 0.064(2) Uani 1 1 d . . .
H44 H 0.3265 0.1286 1.8229 0.077 Uiso 1 1 calc R . .
C45 C 0.3455(7) 0.2477(6) 1.7968(3) 0.069(3) Uani 1 1 d . . .
C46 C 0.3033(5) 0.3173(5) 1.7705(3) 0.0548(19) Uani 1 1 d . . .
C47 C 0.2115(5) 0.3147(4) 1.7540(3) 0.0416(15) Uani 1 1 d . . .
C48 C 0.1666(4) 0.3918(4) 1.7275(3) 0.0407(15) Uani 1 1 d . . .
O3 O 0.2156(3) 0.4425(3) 1.70587(19) 0.0504(11) Uani 1 1 d . . .
C49 C 0.0661(5) 0.4004(4) 1.7304(2) 0.0404(15) Uani 1 1 d . . .
C50 C 0.0168(4) 0.4722(4) 1.7126(2) 0.0442(15) Uani 1 1 d . . .
C51 C -0.0657(5) 0.5059(4) 1.7417(3) 0.0532(17) Uani 1 1 d . . .
H51A H -0.0537 0.4942 1.7794 0.064 Uiso 1 1 calc R . .
H51B H -0.0662 0.5668 1.7377 0.064 Uiso 1 1 calc R . .
C52 C -0.1613(7) 0.4749(6) 1.7263(4) 0.094(3) Uani 1 1 d . . .
H52A H -0.2027 0.4935 1.7531 0.113 Uiso 1 1 calc R . .
H52B H -0.1820 0.5012 1.6928 0.113 Uiso 1 1 calc R . .
C53 C -0.1709(6) 0.3817(5) 1.7203(3) 0.064(2) Uani 1 1 d . . .
H53A H -0.2366 0.3680 1.7173 0.077 Uiso 1 1 calc R . .
H53B H -0.1447 0.3553 1.7526 0.077 Uiso 1 1 calc R . .
C54 C -0.1249(4) 0.3429(4) 1.6727(3) 0.0430(15) Uani 1 1 d . . .
C55 C -0.1277(5) 0.3823(4) 1.6224(3) 0.0407(16) Uani 1 1 d . . .
C56 C -0.1249(5) 0.3368(4) 1.5726(3) 0.0424(15) Uani 1 1 d . . .
O4 O -0.1281(4) 0.2588(3) 1.5710(2) 0.0580(13) Uani 1 1 d . . .
C57 C -0.1165(5) 0.3855(4) 1.5220(3) 0.0476(17) Uani 1 1 d . . .
C58 C -0.0739(5) 0.3452(6) 1.4798(3) 0.065(2) Uani 1 1 d . . .
C59 C -0.0616(7) 0.3888(8) 1.4313(4) 0.085(3) Uani 1 1 d . . .
H59 H -0.0333 0.3630 1.4032 0.102 Uiso 1 1 calc R . .
C60 C -0.0939(7) 0.4729(9) 1.4272(4) 0.091(4) Uani 1 1 d . . .
H60 H -0.0843 0.5033 1.3963 0.110 Uiso 1 1 calc R . .
C61 C -0.1372(8) 0.5095(7) 1.4657(4) 0.083(3) Uani 1 1 d . . .
C62 C -0.1495(6) 0.4681(4) 1.5156(3) 0.0598(19) Uani 1 1 d . . .
C63 C -0.6263(7) 0.5731(7) 0.7519(6) 0.114(4) Uani 1 1 d . . .
Cl1 Cl -0.6098(3) 0.67385(18) 0.77513(12) 0.1139(10) Uani 1 1 d . A .
Cl2 Cl -0.5316(5) 0.5212(4) 0.7361(3) 0.1088(18) Uiso 0.50 1 d P A 1
Cl2' Cl -0.5202(6) 0.5162(5) 0.7673(4) 0.145(3) Uiso 0.50 1 d P A 2
C64 C 0.1495(18) 0.1108(15) 0.4043(10) 0.111(7) Uiso 0.50 1 d P . .
Cl3 Cl 0.0377(5) 0.1500(4) 0.4020(3) 0.1155(18) Uiso 0.50 1 d P B .
Cl4 Cl 0.1960(11) 0.1038(10) 0.3436(6) 0.120(4) Uiso 0.25 1 d P B 1
Cl4' Cl 0.1683(12) 0.0502(11) 0.3535(7) 0.136(5) Uiso 0.25 1 d P B 2
H1 H -0.014(5) -0.013(4) 0.986(3) 0.05(2) Uiso 1 1 d . . .
H2 H -0.080(8) -0.125(8) 1.037(5) 0.13(4) Uiso 1 1 d . . .
H3 H -0.170(4) -0.102(4) 1.095(2) 0.041(16) Uiso 1 1 d . . .
H4 H -0.194(6) 0.050(5) 1.133(3) 0.09(3) Uiso 1 1 d . . .
H7 H -0.185(4) 0.168(3) 1.151(2) 0.019(13) Uiso 1 1 d . . .
H8 H -0.193(4) 0.308(4) 1.180(3) 0.040(16) Uiso 1 1 d . . .
H9 H -0.133(5) 0.417(5) 1.122(3) 0.08(2) Uiso 1 1 d . . .
H11 H 0.195(5) 0.299(4) 1.114(3) 0.04(2) Uiso 1 1 d . . .
H12 H 0.184(5) 0.362(5) 1.173(3) 0.05(2) Uiso 1 1 d . . .
H13 H -0.062(5) 0.371(5) 1.290(3) 0.08(2) Uiso 1 1 d . . .
H15 H 0.065(4) 0.103(4) 1.175(3) 0.044(18) Uiso 1 1 d . . .
H18 H 0.161(4) 0.238(4) 1.038(2) 0.039(17) Uiso 1 1 d . . .
H19 H 0.123(5) 0.087(5) 0.983(3) 0.05(2) Uiso 1 1 d . . .
H20A H 0.135(4) 0.144(4) 0.894(3) 0.049(17) Uiso 1 1 d . . .
H20B H 0.239(6) 0.145(5) 0.930(3) 0.09(2) Uiso 1 1 d . . .
H21A H 0.203(4) 0.276(4) 0.892(3) 0.056(18) Uiso 1 1 d . . .
H21B H 0.208(7) 0.355(7) 0.918(4) 0.14(4) Uiso 1 1 d . . .
H22A H 0.055(4) 0.289(3) 0.880(2) 0.035(16) Uiso 1 1 d . . .
H22B H 0.078(7) 0.424(6) 0.928(4) 0.12(3) Uiso 1 1 d . . .
H23 H -0.043(4) 0.316(3) 0.957(2) 0.029(14) Uiso 1 1 d . . .
H24 H -0.050(5) 0.157(4) 0.895(3) 0.050 Uiso 1 1 d . . .
H27 H -0.331(4) 0.179(3) 0.884(2) 0.015(13) Uiso 1 1 d . . .
H28 H -0.415(5) 0.088(4) 0.847(3) 0.053(18) Uiso 1 1 d . . .
H29 H -0.325(5) -0.047(5) 0.843(3) 0.06(2) Uiso 1 1 d . . .
H30 H -0.186(5) -0.071(5) 0.872(3) 0.048(19) Uiso 1 1 d . . .
H31 H -0.097(4) 0.033(4) 0.916(2) 0.038(16) Uiso 1 1 d . . .
H32 H 0.000(5) 0.196(4) 1.672(3) 0.050(19) Uiso 1 1 d . . .
H33 H 0.088(5) 0.072(4) 1.641(3) 0.06(2) Uiso 1 1 d . . .
H34 H 0.139(6) 0.104(5) 1.537(3) 0.08(2) Uiso 1 1 d . . .
H38 H 0.177(7) 0.351(7) 1.491(4) 0.12(3) Uiso 1 1 d . . .
H39 H 0.194(4) 0.495(4) 1.471(3) 0.041(17) Uiso 1 1 d . . .
H40 H 0.133(4) 0.593(4) 1.534(2) 0.024(13) Uiso 1 1 d . . .
H41 H 0.057(4) 0.555(3) 1.610(2) 0.029(13) Uiso 1 1 d . . .
H42 H 0.116(4) 0.242(3) 1.760(2) 0.009(14) Uiso 1 1 d . . .
H43 H 0.165(5) 0.121(5) 1.807(3) 0.07(2) Uiso 1 1 d . . .
H45 H 0.406(5) 0.248(4) 1.801(2) 0.041(17) Uiso 1 1 d . . .
H46 H 0.345(4) 0.359(3) 1.759(2) 0.022(13) Uiso 1 1 d . . .
H49 H 0.036(3) 0.368(3) 1.7577(19) 0.014(11) Uiso 1 1 d . . .
H50 H 0.042(4) 0.523(4) 1.687(3) 0.054(18) Uiso 1 1 d . . .
H54 H -0.119(4) 0.281(4) 1.674(2) 0.034(15) Uiso 1 1 d . . .
H55 H -0.144(3) 0.427(3) 1.620(2) 0.012(13) Uiso 1 1 d . . .
H58 H -0.034(18) 0.157(17) 1.499(12) 0.35(13) Uiso 1 1 d . . .
H61 H -0.161(5) 0.553(5) 1.456(3) 0.05(2) Uiso 1 1 d . . .
H62 H -0.186(4) 0.490(3) 1.551(2) 0.035(15) Uiso 1 1 d . . .

loop_
_atom_site_aniso_label
_atom_site_aniso_U_11
_atom_site_aniso_U_22
_atom_site_aniso_U_33
_atom_site_aniso_U_23
_atom_site_aniso_U_13
_atom_site_aniso_U_12
Ni1 0.0394(4) 0.0300(4) 0.0388(4) -0.0001(3) 0.0067(3) -0.0018(3)
Ni2 0.0387(4) 0.0296(3) 0.0369(4) -0.0024(3) 0.0050(3) -0.0012(3)
N1 0.043(3) 0.027(2) 0.047(3) 0.002(2) -0.006(2) -0.002(2)
N2 0.038(3) 0.035(2) 0.034(3) -0.001(2) 0.000(2) 0.000(2)
C1 0.060(4) 0.029(3) 0.048(4) -0.002(3) 0.004(3) -0.003(3)
C2 0.067(5) 0.030(3) 0.071(5) 0.003(3) -0.001(4) 0.002(3)
C3 0.044(4) 0.039(4) 0.082(5) 0.019(4) 0.007(4) -0.011(3)
C4 0.046(4) 0.046(4) 0.045(4) 0.014(3) 0.000(3) -0.004(3)
C5 0.032(3) 0.035(3) 0.039(3) 0.000(3) 0.003(3) -0.002(3)
C6 0.030(3) 0.028(3) 0.040(4) 0.006(2) -0.001(3) -0.003(2)
C7 0.043(4) 0.051(4) 0.042(4) 0.002(3) 0.016(3) -0.002(3)
C8 0.049(4) 0.061(4) 0.041(4) -0.013(3) 0.012(3) 0.005(3)
C9 0.055(4) 0.045(4) 0.060(5) -0.004(3) 0.009(4) -0.001(3)
C10 0.049(4) 0.033(3) 0.044(4) -0.005(3) 0.003(3) -0.004(3)
C11 0.057(5) 0.051(4) 0.059(5) -0.008(4) -0.015(4) 0.008(3)
C12 0.083(7) 0.064(6) 0.089(7) -0.010(6) -0.023(6) 0.013(5)
C13 0.081(7) 0.107(8) 0.093(8) -0.043(7) -0.016(6) 0.030(6)
C14 0.071(6) 0.136(9) 0.058(6) 0.000(6) 0.005(5) 0.022(6)
C15 0.053(5) 0.082(6) 0.063(5) 0.005(4) 0.002(4) -0.004(4)
C16 0.031(3) 0.056(4) 0.046(4) -0.002(3) -0.004(3) 0.005(3)
C17 0.032(3) 0.040(3) 0.050(4) 0.009(3) 0.001(3) -0.003(3)
O1 0.078(3) 0.030(2) 0.058(3) 0.005(2) -0.003(3) 0.000(2)
C18 0.034(4) 0.033(3) 0.050(4) -0.001(3) 0.004(3) 0.002(2)
C19 0.046(4) 0.040(4) 0.055(4) -0.006(3) 0.010(3) 0.000(3)
C20 0.054(5) 0.064(5) 0.064(5) -0.001(4) 0.019(4) 0.010(3)
C21 0.050(4) 0.072(5) 0.061(5) 0.017(4) 0.024(4) -0.008(3)
C22 0.063(5) 0.065(5) 0.051(5) 0.007(4) 0.021(4) -0.012(4)
C23 0.043(3) 0.033(3) 0.045(4) 0.001(3) 0.007(3) -0.002(3)
C24 0.040(4) 0.041(3) 0.046(4) -0.001(3) 0.006(3) -0.003(3)
C25 0.057(4) 0.050(4) 0.029(3) 0.007(3) -0.002(3) -0.010(3)
O2 0.047(3) 0.056(3) 0.065(3) -0.012(2) 0.007(2) 0.005(2)
C26 0.063(5) 0.060(4) 0.029(4) -0.003(3) 0.008(3) -0.013(3)
C27 0.055(5) 0.072(6) 0.052(5) -0.002(4) 0.000(4) -0.011(4)
C28 0.063(6) 0.109(7) 0.046(5) -0.006(4) 0.004(4) -0.028(5)
C29 0.115(9) 0.089(7) 0.058(5) -0.037(5) 0.033(5) -0.067(7)
C30 0.091(7) 0.060(5) 0.060(5) -0.015(4) 0.014(5) -0.017(5)
C31 0.073(5) 0.054(4) 0.046(4) -0.007(3) 0.000(4) -0.010(4)
N3 0.041(3) 0.036(2) 0.037(3) -0.002(2) 0.008(2) -0.001(2)
N4 0.032(3) 0.035(2) 0.038(3) 0.002(2) 0.004(2) 0.0020(19)
C32 0.047(4) 0.045(4) 0.053(4) 0.004(3) -0.002(3) -0.003(3)
C33 0.053(4) 0.030(3) 0.076(5) -0.005(3) -0.010(4) -0.002(3)
C34 0.054(4) 0.037(3) 0.066(5) -0.010(3) 0.002(4) 0.002(3)
C35 0.051(4) 0.040(4) 0.070(5) -0.014(3) 0.012(4) 0.001(3)
C36 0.033(3) 0.036(3) 0.043(4) -0.008(3) -0.005(3) 0.000(3)
C37 0.033(3) 0.041(4) 0.033(3) -0.001(3) -0.001(3) -0.004(2)
C38 0.048(4) 0.049(4) 0.040(4) -0.003(3) 0.003(3) 0.001(3)
C39 0.048(4) 0.056(4) 0.055(4) 0.005(3) 0.003(3) -0.008(3)
C40 0.056(4) 0.033(3) 0.051(4) 0.011(3) 0.006(3) -0.005(3)
C41 0.046(4) 0.038(3) 0.044(4) 0.001(3) 0.004(3) 0.006(3)
C42 0.051(5) 0.061(5) 0.044(4) -0.007(3) -0.001(4) -0.004(4)
C43 0.081(6) 0.056(4) 0.048(4) 0.005(3) 0.002(4) 0.006(4)
C44 0.094(7) 0.060(5) 0.039(4) 0.001(3) 0.001(4) 0.005(4)
C45 0.054(5) 0.099(7) 0.053(5) -0.013(4) -0.013(4) 0.035(5)
C46 0.047(4) 0.072(5) 0.046(4) -0.010(3) 0.002(3) 0.001(3)
C47 0.043(4) 0.048(4) 0.034(4) -0.006(3) 0.005(3) 0.008(3)
C48 0.035(3) 0.045(3) 0.042(4) -0.006(3) 0.005(3) -0.005(3)
O3 0.041(2) 0.053(3) 0.058(3) -0.001(2) 0.008(2) -0.006(2)
C49 0.045(4) 0.048(4) 0.029(3) -0.001(3) 0.005(3) -0.006(3)
C50 0.045(4) 0.046(4) 0.043(4) -0.015(3) 0.009(3) -0.005(3)
C51 0.053(4) 0.044(4) 0.063(5) -0.020(3) 0.007(3) 0.001(3)
C52 0.106(8) 0.081(6) 0.098(7) 0.003(5) 0.031(6) 0.025(5)
C53 0.065(5) 0.082(6) 0.048(4) -0.003(4) 0.023(4) -0.014(4)
C54 0.039(4) 0.041(3) 0.050(4) -0.007(3) 0.013(3) -0.011(3)
C55 0.043(4) 0.031(4) 0.047(4) -0.005(3) -0.001(3) 0.006(3)
C56 0.040(4) 0.042(4) 0.045(4) 0.000(3) -0.003(3) -0.002(3)
O4 0.063(3) 0.040(3) 0.070(3) -0.007(2) -0.006(3) 0.004(2)
C57 0.042(4) 0.042(3) 0.057(4) -0.011(3) -0.007(3) -0.008(3)
C58 0.050(5) 0.095(6) 0.051(5) -0.010(4) 0.007(4) -0.009(4)
C59 0.066(6) 0.128(9) 0.061(6) 0.002(6) 0.010(5) -0.001(6)
C60 0.080(6) 0.152(11) 0.041(5) 0.020(6) -0.007(5) -0.049(7)
C61 0.104(7) 0.062(5) 0.078(7) 0.025(5) -0.033(6) -0.031(5)
C62 0.080(5) 0.044(4) 0.055(4) 0.004(3) -0.005(4) -0.011(3)
C63 0.086(7) 0.094(7) 0.160(11) -0.024(7) -0.010(7) -0.026(6)
Cl1 0.153(3) 0.0930(18) 0.0986(19) 0.0141(15) 0.0288(19) -0.0146(16)

loop_
_geom_bond_atom_site_label_1
_geom_bond_atom_site_label_2
_geom_bond_distance
_geom_bond_site_symmetry_2
_geom_bond_publ_flag
Ni1 C23 1.997(6) . ?
Ni1 C19 2.007(7) . ?
Ni1 N1 2.017(5) . ?
Ni1 N2 2.022(5) . ?
Ni1 C18 2.057(7) . ?
Ni1 C24 2.081(7) . ?
Ni2 C50 2.004(6) . ?
Ni2 N4 2.008(5) . ?
Ni2 N3 2.015(5) . ?
Ni2 C49 2.015(6) . ?
Ni2 C54 2.017(6) . ?
Ni2 C55 2.051(7) . ?
N1 C5 1.334(8) . ?
N1 C1 1.342(7) . ?
N2 C10 1.337(7) . ?
N2 C6 1.352(7) . ?
C1 C2 1.365(10) . ?
C2 C3 1.371(11) . ?
C3 C4 1.389(10) . ?
C4 C5 1.391(9) . ?
C5 C6 1.468(8) . ?
C6 C7 1.387(9) . ?
C7 C8 1.399(10) . ?
C8 C9 1.390(10) . ?
C9 C10 1.369(10) . ?
C11 C12 1.367(13) . ?
C11 C16 1.385(10) . ?
C12 C13 1.381(16) . ?
C13 C14 1.310(15) . ?
C14 C15 1.376(13) . ?
C15 C16 1.367(10) . ?
C16 C17 1.503(10) . ?
C17 O1 1.226(8) . ?
C17 C18 1.459(10) . ?
C18 C19 1.400(10) . ?
C19 C20 1.494(10) . ?
C20 C21 1.520(10) . ?
C21 C22 1.535(11) . ?
C22 C23 1.535(9) . ?
C23 C24 1.435(8) . ?
C24 C25 1.415(9) . ?
C25 O2 1.271(8) . ?
C25 C26 1.485(9) . ?
C26 C27 1.410(11) . ?
C26 C31 1.422(11) . ?
C27 C28 1.374(12) . ?
C28 C29 1.388(15) . ?
C29 C30 1.359(15) . ?
C30 C31 1.370(11) . ?
N3 C32 1.345(8) . ?
N3 C36 1.355(8) . ?
N4 C37 1.343(7) . ?
N4 C41 1.361(8) . ?
C32 C33 1.378(10) . ?
C33 C34 1.383(11) . ?
C34 C35 1.376(10) . ?
C35 C36 1.401(9) . ?
C36 C37 1.471(8) . ?
C37 C38 1.394(9) . ?
C38 C39 1.365(10) . ?
C39 C40 1.381(10) . ?
C40 C41 1.379(9) . ?
C42 C47 1.388(10) . ?
C42 C43 1.402(11) . ?
C43 C44 1.379(12) . ?
C44 C45 1.379(13) . ?
C45 C46 1.407(11) . ?
C46 C47 1.364(10) . ?
C47 C48 1.519(9) . ?
C48 O3 1.218(8) . ?
C48 C49 1.462(9) . ?
C49 C50 1.402(9) . ?
C50 C51 1.527(9) . ?
C51 C52 1.493(13) . ?
C52 C53 1.491(12) . ?
C53 C54 1.526(9) . ?
C54 C55 1.407(10) . ?
C55 C56 1.446(10) . ?
C56 O4 1.238(7) . ?
C56 C57 1.497(10) . ?
C57 C62 1.399(10) . ?
C57 C58 1.410(10) . ?
C58 C59 1.420(13) . ?
C59 C60 1.414(15) . ?
C60 C61 1.316(15) . ?
C61 C62 1.434(12) . ?
C63 Cl2 1.660(13) . ?
C63 Cl1 1.714(11) . ?
C63 Cl2' 1.798(15) . ?
C64 Cl4' 1.63(3) . ?
C64 Cl4 1.70(3) . ?
C64 Cl3 1.72(3) . ?
